data_1519613
loop_
_publ_author_name
'Jiang, Kan'
'Chen, Lu-Lin'
'Wang, Shu-Fang'
'Wang, Yi'
'Li, Ya'
'Gao, Kun'

_publ_section_title
;
 Anti-inflammatory Terpenoids from the Leaves and Twigs of Dysoxylum
 gotadhora.
;
_journal_issue 5
_journal_name_full 'Journal of natural products'
_journal_page_first 1037
_journal_page_last 1044
_journal_paper_doi 10.1021/np5010196
_journal_volume 78
_journal_year 2015
_chemical_absolute_configuration none
_chemical_formula_moiety 'C30 H48 O4'
_chemical_formula_sum 'C30 H48 O4'
_chemical_formula_weight 472.68
_chemical_name_systematic
;
 ?
;
_space_group_crystal_system monoclinic
_space_group_IT_number 4
_space_group_name_Hall 'P 2yb'
_space_group_name_H-M_alt 'P 1 21 1'
_symmetry_space_group_name_Hall 'P 2yb'
_symmetry_space_group_name_H-M 'P 1 21 1'
_atom_sites_solution_hydrogens mixed
_atom_sites_solution_primary direct
_audit_creation_date 2014-07-02
_audit_creation_method
;
Olex2 1.2
(compiled 2014.06.27 svn.r2953 for OlexSys, GUI svn.r4855)
;
_cell_angle_alpha 90
_cell_angle_beta 103.188(3)
_cell_angle_gamma 90
_cell_formula_units_Z 2
_cell_length_a 9.4572(3)
_cell_length_b 7.77569(19)
_cell_length_c 19.2277(5)
_cell_measurement_reflns_used 3374
_cell_measurement_temperature 293(2)
_cell_measurement_theta_max 70.3520
_cell_measurement_theta_min 4.8460
_cell_volume 1376.64(7)
_computing_cell_refinement
;
CrysAlisPro, Agilent Technologies,
Version 1.171.36.28 (release 01-02-2013 CrysAlis171 .NET)
(compiled Feb  1 2013,16:14:44)
;
_computing_data_collection
;
CrysAlisPro, Agilent Technologies,
Version 1.171.36.28 (release 01-02-2013 CrysAlis171 .NET)
(compiled Feb  1 2013,16:14:44)
;
_computing_data_reduction
;
CrysAlisPro, Agilent Technologies,
Version 1.171.36.28 (release 01-02-2013 CrysAlis171 .NET)
(compiled Feb  1 2013,16:14:44)
;
_computing_molecular_graphics 'Olex2 (Dolomanov et al., 2009)'
_computing_publication_material 'Olex2 (Dolomanov et al., 2009)'
_computing_structure_refinement 'ShelXL (Sheldrick, 2008)'
_computing_structure_solution 'ShelXS (Sheldrick, 2008)'
_diffrn_ambient_temperature 293(2)
_diffrn_detector_area_resol_mean 16.0733
_diffrn_measured_fraction_theta_full 0.994
_diffrn_measured_fraction_theta_max 0.984
_diffrn_measurement_details
;
  1 omega    3.00   46.00   1.0000    1.0000
omega____ theta____ kappa____ phi______ frames
    -        0.0000  -99.0000  -90.0000 43

  2 omega  -81.00  -45.00   1.0000    1.0000
omega____ theta____ kappa____ phi______ frames
    -        0.0000  178.0000  -30.0000 36

  3 omega   45.00   73.00   1.0000    1.0000
omega____ theta____ kappa____ phi______ frames
    -        0.0000   77.0000 -150.0000 28

  4 omega   23.00   68.00   1.0000    2.0000
omega____ theta____ kappa____ phi______ frames
    -       56.0000 -125.0000 -180.0000 45

  5 omega   20.00   71.00   1.0000    2.0000
omega____ theta____ kappa____ phi______ frames
    -       56.0000  -57.0000 -120.0000 51

  6 omega   89.00  116.00   1.0000    2.0000
omega____ theta____ kappa____ phi______ frames
    -       56.0000 -125.0000 -180.0000 27

  7 omega   -9.00   57.00   1.0000    2.0000
omega____ theta____ kappa____ phi______ frames
    -       56.0000  -57.0000  -30.0000 66

  8 omega   71.00  119.00   1.0000    2.0000
omega____ theta____ kappa____ phi______ frames
    -       56.0000   57.0000   90.0000 48

  9 omega   38.00  125.00   1.0000    2.0000
omega____ theta____ kappa____ phi______ frames
    -       56.0000   57.0000 -150.0000 87

 10 omega   44.00   93.00   1.0000    4.0000
omega____ theta____ kappa____ phi______ frames
    -      112.0000  -38.0000    0.0000 49

 11 omega   37.00   89.00   1.0000    4.0000
omega____ theta____ kappa____ phi______ frames
    -      112.0000  -38.0000  -60.0000 52

 12 omega   39.00   65.00   1.0000    4.0000
omega____ theta____ kappa____ phi______ frames
    -      112.0000  -37.0000  -90.0000 26

 13 omega   36.00   93.00   1.0000    4.0000
omega____ theta____ kappa____ phi______ frames
    -      112.0000  -25.0000   60.0000 57

 14 omega   35.00   72.00   1.0000    4.0000
omega____ theta____ kappa____ phi______ frames
    -      112.0000  -25.0000 -120.0000 37

 15 omega   37.00   62.00   1.0000    4.0000
omega____ theta____ kappa____ phi______ frames
    -      112.0000  -38.0000   90.0000 25

 16 omega   39.00   95.00   1.0000    4.0000
omega____ theta____ kappa____ phi______ frames
    -      112.0000 -111.0000 -150.0000 56

 17 omega   75.00  107.00   1.0000    4.0000
omega____ theta____ kappa____ phi______ frames
    -      112.0000  178.0000    0.0000 32

 18 omega  121.00  147.00   1.0000    4.0000
omega____ theta____ kappa____ phi______ frames
    -      112.0000  111.0000  -60.0000 26

 19 omega   85.00  174.00   1.0000    4.0000
omega____ theta____ kappa____ phi______ frames
    -      112.0000   12.0000  150.0000 89

 20 omega  126.00  151.00   1.0000    4.0000
omega____ theta____ kappa____ phi______ frames
    -      112.0000  178.0000    0.0000 25

 21 omega   88.00  113.00   1.0000    4.0000
omega____ theta____ kappa____ phi______ frames
    -      112.0000   38.0000   60.0000 25

 22 omega  133.00  177.00   1.0000    4.0000
omega____ theta____ kappa____ phi______ frames
    -      112.0000   38.0000   60.0000 44

 23 omega   64.00   90.00   1.0000    4.0000
omega____ theta____ kappa____ phi______ frames
    -      112.0000   25.0000  120.0000 26

 24 omega   52.00  137.00   1.0000    4.0000
omega____ theta____ kappa____ phi______ frames
    -      112.0000  -77.0000    0.0000 85
;
_diffrn_measurement_device_type 'SuperNova, Dual, Cu at zero, Eos'
_diffrn_measurement_method '\w scans'
_diffrn_orient_matrix_UB_11 -0.1444126000
_diffrn_orient_matrix_UB_12 -0.0908425000
_diffrn_orient_matrix_UB_13 -0.0331258000
_diffrn_orient_matrix_UB_21 -0.0479886000
_diffrn_orient_matrix_UB_22 0.0201668000
_diffrn_orient_matrix_UB_23 0.0709451000
_diffrn_orient_matrix_UB_31 -0.0695261000
_diffrn_orient_matrix_UB_32 0.1748520000
_diffrn_orient_matrix_UB_33 -0.0254291000
_diffrn_radiation_monochromator mirror
_diffrn_radiation_type CuK\a
_diffrn_radiation_wavelength 1.54184
_diffrn_reflns_av_R_equivalents 0.0292
_diffrn_reflns_av_unetI/netI 0.0381
_diffrn_reflns_laue_measured_fraction_full 0.994
_diffrn_reflns_laue_measured_fraction_max 0.984
_diffrn_reflns_limit_h_max 11
_diffrn_reflns_limit_h_min -11
_diffrn_reflns_limit_k_max 9
_diffrn_reflns_limit_k_min -6
_diffrn_reflns_limit_l_max 22
_diffrn_reflns_limit_l_min -23
_diffrn_reflns_number 5707
_diffrn_reflns_point_group_measured_fraction_full 0.758
_diffrn_reflns_point_group_measured_fraction_max 0.744
_diffrn_reflns_theta_full 67.684
_diffrn_reflns_theta_max 70.278
_diffrn_reflns_theta_min 4.724
_diffrn_source 'SuperNova (Cu) X-ray Source'
_exptl_absorpt_coefficient_mu 0.573
_exptl_absorpt_correction_T_max 1.00000
_exptl_absorpt_correction_T_min 0.81496
_exptl_absorpt_correction_type multi-scan
_exptl_absorpt_process_details
;
CrysAlisPro, Agilent Technologies,
Version 1.171.36.28 (release 01-02-2013 CrysAlis171 .NET)
(compiled Feb  1 2013,16:14:44)
Empirical absorption correction using spherical harmonics,
 implemented in SCALE3 ABSPACK scaling algorithm.
;
_exptl_crystal_colour 'clear light colourless'
_exptl_crystal_density_diffrn 1.140
_exptl_crystal_description needle
_exptl_crystal_F_000 520
_exptl_crystal_size_max 0.31
_exptl_crystal_size_mid 0.21
_exptl_crystal_size_min 0.18
_refine_diff_density_max 0.192
_refine_diff_density_min -0.203
_refine_diff_density_rms 0.038
_refine_ls_abs_structure_details
;
 Flack x determined using 1076 quotients [(I+)-(I-)]/[(I+)+(I-)]
 (Parsons and Flack (2004), Acta Cryst. A60, s61).
;
_refine_ls_abs_structure_Flack 0.03(16)
_refine_ls_extinction_method none
_refine_ls_goodness_of_fit_ref 1.039
_refine_ls_hydrogen_treatment mixed
_refine_ls_matrix_type full
_refine_ls_number_parameters 318
_refine_ls_number_reflns 3912
_refine_ls_number_restraints 1
_refine_ls_restrained_S_all 1.039
_refine_ls_R_factor_all 0.0485
_refine_ls_R_factor_gt 0.0475
_refine_ls_shift/su_max 0.000
_refine_ls_shift/su_mean 0.000
_refine_ls_structure_factor_coef Fsqd
_refine_ls_weighting_details
;
 w=1/[\s^2^(Fo^2^)+(0.0953P)^2^+0.0530P]
 where P=(Fo^2^+2Fc^2^)/3
;
_refine_ls_weighting_scheme calc
_refine_ls_wR_factor_gt 0.1284
_refine_ls_wR_factor_ref 0.1310
_reflns_Friedel_coverage 0.401
_reflns_friedel_fraction_full 0.480
_reflns_friedel_fraction_max 0.462
_reflns_number_gt 3783
_reflns_number_total 3912
_reflns_threshold_expression 'I > 2\s(I)'
_cod_data_source_file np5010196_si_003.cif
_cod_data_source_block jiangk0311
_cod_depositor_comments 'Adding full bibliography for 1519613--1519615.cif.'
_cod_original_cell_volume 1376.64(6)
_cod_database_code 1519613
_shelxl_version_number 2013-2
_shelx_space_group_comment
;
The symmetry employed for this shelxl refinement is uniquely defined
by the following loop, which should always be used as a source of
symmetry information in preference to the above space-group names.
They are only intended as comments.
;
_reflns_odcompleteness_completeness 99.51
_reflns_odcompleteness_iscentric 1
_reflns_odcompleteness_theta 66.97
_olex2_refinement_description
;
1. Fixed Uiso
 At 1.2 times of:
  All C(H) groups, All C(H,H) groups
 At 1.5 times of:
  All C(H,H,H) groups, All O(H) groups
2.a Ternary CH refined with riding coordinates:
 C5(H5), C8(H8), C17(H17), C20(H20), C23(H23), C24(H24)
2.b Secondary CH2 refined with riding coordinates:
 C1(H1A,H1B), C2(H2A,H2B), C6(H6A,H6B), C7(H7A,H7B), C11(H11A,H11B), C12(H12A,
 H12B), C15(H15A,H15B), C16(H16A,H16B), C19(H19A,H19B), C21(H21A,H21B),
 C22(H22A,H22B)
2.c Idealised Me refined as rotating group:
 C18(H18A,H18B,H18C), C26(H26A,H26B,H26C), C27(H27A,H27B,H27C), C28(H28A,H28B,
 H28C), C29(H29A,H29B,H29C), C30(H30A,H30B,H30C)
2.d Idealised tetrahedral OH refined as rotating group:
 O4(H4)
;
_olex2_computing_structure_refinement_long 'ShelXL (Sheldrick, 2008)'
_olex2_computing_structure_solution_long 'ShelXS (Sheldrick, 2008)'
_olex2_submission_special_instructions 'No special instructions were received'

loop_
_space_group_symop_operation_xyz
'x, y, z'
'-x, y+1/2, -z'

loop_
_atom_site_label
_atom_site_type_symbol
_atom_site_fract_x
_atom_site_fract_y
_atom_site_fract_z
_atom_site_U_iso_or_equiv
_atom_site_adp_type
_atom_site_occupancy
_atom_site_site_symmetry_order
_atom_site_calc_flag
_atom_site_refinement_flags_posn
O1 O -0.3028(4) 1.1273(5) 0.56843(14) 0.1032(10) Uani 1 1 d .
O2 O 0.25237(16) 0.5812(2) 0.13545(8) 0.0417(4) Uani 1 1 d .
O3 O 0.4465(3) 0.8230(3) 0.02177(13) 0.0705(7) Uani 1 1 d .
H3 H 0.508(5) 0.744(8) 0.031(2) 0.099(16) Uiso 1 1 d .
O4 O 0.60303(18) 0.5590(3) 0.08777(11) 0.0556(5) Uani 1 1 d .
H4 H 0.5924 0.4840 0.0571 0.083 Uiso 1 1 calc GR
C1 C -0.1653(3) 0.8972(4) 0.44195(15) 0.0559(7) Uani 1 1 d .
H1A H -0.0712 0.9125 0.4743 0.067 Uiso 1 1 calc R
H1B H -0.1686 0.7823 0.4219 0.067 Uiso 1 1 calc R
C2 C -0.2845(4) 0.9156(5) 0.48337(17) 0.0666(8) Uani 1 1 d .
H2A H -0.3763 0.8783 0.4534 0.080 Uiso 1 1 calc R
H2B H -0.2624 0.8414 0.5250 0.080 Uiso 1 1 calc R
C3 C -0.2993(3) 1.0979(5) 0.50700(15) 0.0602(7) Uani 1 1 d .
C4 C -0.3083(3) 1.2397(4) 0.45181(13) 0.0503(6) Uani 1 1 d .
C5 C -0.1812(2) 1.2084(3) 0.41293(11) 0.0419(5) Uani 1 1 d .
H5 H -0.0922 1.2136 0.4508 0.050 Uiso 1 1 calc R
C6 C -0.1645(4) 1.3491(4) 0.36041(17) 0.0653(8) Uani 1 1 d .
H6A H -0.1472 1.4586 0.3850 0.078 Uiso 1 1 calc R
H6B H -0.2529 1.3585 0.3234 0.078 Uiso 1 1 calc R
C7 C -0.0373(4) 1.3057(4) 0.32705(18) 0.0653(8) Uani 1 1 d .
H7A H 0.0483 1.2823 0.3645 0.078 Uiso 1 1 calc R
H7B H -0.0163 1.4034 0.2997 0.078 Uiso 1 1 calc R
C8 C -0.0726(3) 1.1486(3) 0.27818(12) 0.0400(5) Uani 1 1 d .
H8 H -0.1576 1.1812 0.2409 0.048 Uiso 1 1 calc R
C9 C -0.1209(2) 0.9928(3) 0.31655(11) 0.0370(4) Uani 1 1 d .
C10 C -0.1836(2) 1.0284(3) 0.38235(11) 0.0381(5) Uani 1 1 d .
C11 C -0.0382(3) 0.8246(3) 0.31528(13) 0.0506(6) Uani 1 1 d .
H11A H -0.0991 0.7313 0.3248 0.061 Uiso 1 1 calc R
H11B H 0.0473 0.8273 0.3543 0.061 Uiso 1 1 calc R
C12 C 0.0114(3) 0.7810(3) 0.24577(14) 0.0493(6) Uani 1 1 d .
H12A H 0.1105 0.7388 0.2584 0.059 Uiso 1 1 calc R
H12B H -0.0493 0.6892 0.2210 0.059 Uiso 1 1 calc R
C13 C 0.0043(2) 0.9341(3) 0.19466(11) 0.0356(4) Uani 1 1 d .
C14 C 0.0462(2) 1.1014(3) 0.23875(11) 0.0393(5) Uani 1 1 d .
C15 C 0.0607(3) 1.2327(4) 0.18107(13) 0.0525(6) Uani 1 1 d .
H15A H 0.1289 1.3228 0.2011 0.063 Uiso 1 1 calc R
H15B H -0.0325 1.2847 0.1601 0.063 Uiso 1 1 calc R
C16 C 0.1170(3) 1.1283(4) 0.12482(13) 0.0493(6) Uani 1 1 d .
H16A H 0.2148 1.1640 0.1239 0.059 Uiso 1 1 calc R
H16B H 0.0549 1.1465 0.0778 0.059 Uiso 1 1 calc R
C17 C 0.1157(2) 0.9366(3) 0.14589(11) 0.0381(4) Uani 1 1 d .
H17 H 0.2113 0.9101 0.1762 0.046 Uiso 1 1 calc R
C18 C -0.1509(2) 0.9436(4) 0.14746(13) 0.0492(6) Uani 1 1 d .
H18A H -0.1596 1.0432 0.1173 0.074 Uiso 1 1 calc GR
H18B H -0.2194 0.9515 0.1773 0.074 Uiso 1 1 calc GR
H18C H -0.1704 0.8421 0.1184 0.074 Uiso 1 1 calc GR
C19 C -0.2822(3) 0.9806(4) 0.31199(13) 0.0499(6) Uani 1 1 d .
H19A H -0.3438 1.0700 0.2859 0.060 Uiso 1 1 calc R
H19B H -0.3255 0.8668 0.3078 0.060 Uiso 1 1 calc R
C20 C 0.0929(2) 0.8165(3) 0.08027(11) 0.0418(5) Uani 1 1 d .
H20 H -0.0050 0.8366 0.0510 0.050 Uiso 1 1 calc R
C21 C 0.1065(2) 0.6261(3) 0.09952(12) 0.0439(5) Uani 1 1 d .
H21A H 0.0411 0.5988 0.1302 0.053 Uiso 1 1 calc R
H21B H 0.0777 0.5581 0.0563 0.053 Uiso 1 1 calc R
C22 C 0.2027(3) 0.8523(4) 0.03373(12) 0.0477(6) Uani 1 1 d .
H22A H 0.1719 0.7927 -0.0115 0.057 Uiso 1 1 calc R
H22B H 0.2041 0.9746 0.0239 0.057 Uiso 1 1 calc R
C23 C 0.3542(3) 0.7937(4) 0.07031(12) 0.0455(5) Uani 1 1 d .
H23 H 0.3890 0.8628 0.1135 0.055 Uiso 1 1 calc R
C24 C 0.3527(2) 0.6049(3) 0.09109(11) 0.0395(5) Uani 1 1 d .
H24 H 0.3194 0.5370 0.0475 0.047 Uiso 1 1 calc R
C25 C 0.5004(3) 0.5327(4) 0.13171(12) 0.0452(5) Uani 1 1 d .
C26 C 0.4897(3) 0.3421(4) 0.14700(16) 0.0578(7) Uani 1 1 d .
H26A H 0.4479 0.2826 0.1034 0.087 Uiso 1 1 calc GR
H26B H 0.4296 0.3259 0.1805 0.087 Uiso 1 1 calc GR
H26C H 0.5850 0.2973 0.1668 0.087 Uiso 1 1 calc GR
C27 C 0.5604(3) 0.6315(5) 0.20035(14) 0.0639(7) Uani 1 1 d .
H27A H 0.6502 0.5804 0.2251 0.096 Uiso 1 1 calc GR
H27B H 0.4918 0.6276 0.2302 0.096 Uiso 1 1 calc GR
H27C H 0.5771 0.7490 0.1891 0.096 Uiso 1 1 calc GR
C28 C -0.2918(4) 1.4149(5) 0.48918(19) 0.0717(9) Uani 1 1 d .
H28A H -0.1930 1.4297 0.5151 0.108 Uiso 1 1 calc GR
H28B H -0.3551 1.4205 0.5217 0.108 Uiso 1 1 calc GR
H28C H -0.3169 1.5044 0.4541 0.108 Uiso 1 1 calc GR
C29 C -0.4589(3) 1.2286(6) 0.40038(19) 0.0779(10) Uani 1 1 d .
H29A H -0.4665 1.3148 0.3640 0.117 Uiso 1 1 calc GR
H29B H -0.5329 1.2472 0.4265 0.117 Uiso 1 1 calc GR
H29C H -0.4713 1.1168 0.3786 0.117 Uiso 1 1 calc GR
C30 C 0.1962(3) 1.0864(5) 0.29110(14) 0.0616(8) Uani 1 1 d .
H30A H 0.1920 1.0002 0.3263 0.092 Uiso 1 1 calc GR
H30B H 0.2219 1.1950 0.3143 0.092 Uiso 1 1 calc GR
H30C H 0.2678 1.0545 0.2652 0.092 Uiso 1 1 calc GR

loop_
_atom_site_aniso_label
_atom_site_aniso_U_11
_atom_site_aniso_U_22
_atom_site_aniso_U_33
_atom_site_aniso_U_23
_atom_site_aniso_U_13
_atom_site_aniso_U_12
O1 0.167(3) 0.094(2) 0.0659(13) -0.0126(14) 0.0628(17) -0.016(2)
O2 0.0456(7) 0.0421(9) 0.0426(7) 0.0039(6) 0.0209(6) -0.0041(7)
O3 0.0711(12) 0.0756(16) 0.0820(13) 0.0306(12) 0.0532(11) 0.0095(12)
O4 0.0471(8) 0.0579(12) 0.0681(11) -0.0098(9) 0.0261(8) -0.0096(9)
C1 0.0739(16) 0.0484(15) 0.0558(13) 0.0113(12) 0.0363(12) 0.0065(13)
C2 0.0857(19) 0.0623(19) 0.0659(16) 0.0029(14) 0.0462(15) -0.0110(16)
C3 0.0602(13) 0.071(2) 0.0586(14) -0.0107(14) 0.0326(11) -0.0113(15)
C4 0.0468(11) 0.0548(16) 0.0528(12) -0.0123(12) 0.0189(10) 0.0003(12)
C5 0.0440(10) 0.0402(13) 0.0442(10) -0.0037(9) 0.0156(9) -0.0030(10)
C6 0.108(2) 0.0325(13) 0.0687(16) 0.0000(12) 0.0481(16) 0.0051(14)
C7 0.102(2) 0.0345(13) 0.0761(17) -0.0078(13) 0.0555(17) -0.0195(15)
C8 0.0523(11) 0.0276(11) 0.0443(10) 0.0047(9) 0.0196(9) -0.0004(9)
C9 0.0446(10) 0.0293(11) 0.0402(10) 0.0017(8) 0.0160(8) -0.0030(9)
C10 0.0408(9) 0.0353(11) 0.0418(10) 0.0006(9) 0.0171(8) -0.0025(9)
C11 0.0786(16) 0.0305(12) 0.0530(12) 0.0099(10) 0.0360(11) 0.0084(11)
C12 0.0695(15) 0.0323(12) 0.0560(12) 0.0088(10) 0.0351(11) 0.0054(11)
C13 0.0391(9) 0.0314(11) 0.0404(9) 0.0037(8) 0.0175(8) -0.0021(8)
C14 0.0434(10) 0.0353(12) 0.0421(10) 0.0033(9) 0.0159(8) -0.0078(9)
C15 0.0730(15) 0.0352(12) 0.0577(13) 0.0039(11) 0.0320(12) -0.0139(12)
C16 0.0602(13) 0.0431(14) 0.0513(12) 0.0040(11) 0.0270(10) -0.0131(12)
C17 0.0380(9) 0.0397(12) 0.0397(9) 0.0038(9) 0.0150(7) -0.0048(9)
C18 0.0398(10) 0.0612(16) 0.0495(11) -0.0060(11) 0.0161(9) -0.0081(11)
C19 0.0461(11) 0.0563(16) 0.0505(12) -0.0136(11) 0.0175(9) -0.0129(11)
C20 0.0411(10) 0.0471(13) 0.0396(9) 0.0010(9) 0.0144(8) -0.0034(10)
C21 0.0422(10) 0.0445(13) 0.0495(11) -0.0045(10) 0.0196(8) -0.0080(10)
C22 0.0583(13) 0.0491(15) 0.0418(10) 0.0070(10) 0.0240(9) 0.0003(11)
C23 0.0499(12) 0.0475(14) 0.0467(11) 0.0046(10) 0.0271(9) -0.0053(11)
C24 0.0445(10) 0.0405(12) 0.0378(9) -0.0055(9) 0.0186(8) -0.0069(10)
C25 0.0444(11) 0.0471(14) 0.0459(11) -0.0058(10) 0.0143(9) -0.0070(10)
C26 0.0552(13) 0.0520(17) 0.0689(15) 0.0044(13) 0.0198(11) 0.0003(12)
C27 0.0660(15) 0.072(2) 0.0488(12) -0.0097(13) 0.0035(11) -0.0080(15)
C28 0.085(2) 0.062(2) 0.0786(19) -0.0232(17) 0.0414(17) -0.0013(16)
C29 0.0490(14) 0.105(3) 0.0795(19) -0.022(2) 0.0153(13) 0.0154(18)
C30 0.0479(12) 0.084(2) 0.0529(13) -0.0135(14) 0.0117(10) -0.0147(15)

loop_
_atom_type_symbol
_atom_type_description
_atom_type_scat_dispersion_real
_atom_type_scat_dispersion_imag
_atom_type_scat_source
C C 0.0181 0.0091 'International Tables Vol C Tables 4.2.6.8 and 6.1.1.4'
H H 0.0000 0.0000 'International Tables Vol C Tables 4.2.6.8 and 6.1.1.4'
O O 0.0492 0.0322 'International Tables Vol C Tables 4.2.6.8 and 6.1.1.4'

loop_
_geom_angle_atom_site_label_1
_geom_angle_atom_site_label_2
_geom_angle_atom_site_label_3
_geom_angle
C24 O2 C21 112.21(16)
C23 O3 H3 104(3)
C25 O4 H4 109.5
H1A C1 H1B 108.0
C2 C1 H1A 109.4
C2 C1 H1B 109.4
C10 C1 H1A 109.4
C10 C1 H1B 109.4
C10 C1 C2 111.1(2)
C1 C2 H2A 109.2
C1 C2 H2B 109.2
H2A C2 H2B 107.9
C3 C2 C1 112.1(2)
C3 C2 H2A 109.2
C3 C2 H2B 109.2
O1 C3 C2 119.9(3)
O1 C3 C4 122.3(3)
C2 C3 C4 117.8(2)
C3 C4 C5 107.0(2)
C3 C4 C28 109.5(2)
C3 C4 C29 107.7(3)
C28 C4 C5 110.7(2)
C28 C4 C29 109.4(3)
C29 C4 C5 112.4(2)
C4 C5 H5 105.1
C6 C5 C4 114.3(2)
C6 C5 H5 105.1
C10 C5 C4 112.47(19)
C10 C5 H5 105.1
C10 C5 C6 113.64(19)
C5 C6 H6A 109.8
C5 C6 H6B 109.8
C5 C6 C7 109.4(2)
H6A C6 H6B 108.2
C7 C6 H6A 109.8
C7 C6 H6B 109.8
C6 C7 H7A 109.5
C6 C7 H7B 109.5
C6 C7 C8 110.6(2)
H7A C7 H7B 108.1
C8 C7 H7A 109.5
C8 C7 H7B 109.5
C7 C8 H8 105.7
C7 C8 C9 112.37(18)
C7 C8 C14 114.3(2)
C9 C8 H8 105.7
C14 C8 H8 105.7
C14 C8 C9 112.23(18)
C10 C9 C8 117.63(19)
C11 C9 C8 117.18(18)
C11 C9 C10 117.50(18)
C19 C9 C8 115.3(2)
C19 C9 C10 59.09(14)
C19 C9 C11 117.3(2)
C1 C10 C5 109.83(19)
C1 C10 C9 120.1(2)
C5 C10 C9 120.68(18)
C19 C10 C1 117.0(2)
C19 C10 C5 121.9(2)
C19 C10 C9 59.49(14)
C9 C11 H11A 108.0
C9 C11 H11B 108.0
C9 C11 C12 117.24(19)
H11A C11 H11B 107.2
C12 C11 H11A 108.0
C12 C11 H11B 108.0
C11 C12 H12A 108.8
C11 C12 H12B 108.8
H12A C12 H12B 107.7
C13 C12 C11 113.83(19)
C13 C12 H12A 108.8
C13 C12 H12B 108.8
C12 C13 C14 109.36(17)
C12 C13 C17 117.17(18)
C12 C13 C18 108.1(2)
C14 C13 C17 101.19(16)
C18 C13 C14 111.81(19)
C18 C13 C17 109.15(17)
C8 C14 C13 110.16(17)
C8 C14 C30 111.27(18)
C15 C14 C8 113.1(2)
C15 C14 C13 102.49(17)
C15 C14 C30 107.5(2)
C30 C14 C13 112.0(2)
C14 C15 H15A 110.8
C14 C15 H15B 110.8
C14 C15 C16 105.0(2)
H15A C15 H15B 108.8
C16 C15 H15A 110.8
C16 C15 H15B 110.8
C15 C16 H16A 110.2
C15 C16 H16B 110.2
C15 C16 C17 107.43(18)
H16A C16 H16B 108.5
C17 C16 H16A 110.2
C17 C16 H16B 110.2
C13 C17 H17 107.3
C16 C17 C13 102.47(18)
C16 C17 H17 107.3
C20 C17 C13 119.69(17)
C20 C17 C16 112.14(18)
C20 C17 H17 107.3
C13 C18 H18A 109.5
C13 C18 H18B 109.5
C13 C18 H18C 109.5
H18A C18 H18B 109.5
H18A C18 H18C 109.5
H18B C18 H18C 109.5
C9 C19 H19A 117.6
C9 C19 H19B 117.6
C10 C19 C9 61.42(14)
C10 C19 H19A 117.6
C10 C19 H19B 117.6
H19A C19 H19B 114.7
C17 C20 H20 108.1
C21 C20 C17 113.60(18)
C21 C20 H20 108.1
C21 C20 C22 106.6(2)
C22 C20 C17 112.19(19)
C22 C20 H20 108.1
O2 C21 C20 111.79(19)
O2 C21 H21A 109.3
O2 C21 H21B 109.3
C20 C21 H21A 109.3
C20 C21 H21B 109.3
H21A C21 H21B 107.9
C20 C22 H22A 109.3
C20 C22 H22B 109.3
H22A C22 H22B 108.0
C23 C22 C20 111.53(18)
C23 C22 H22A 109.3
C23 C22 H22B 109.3
O3 C23 C22 107.57(19)
O3 C23 H23 109.1
O3 C23 C24 111.6(2)
C22 C23 H23 109.1
C22 C23 C24 110.3(2)
C24 C23 H23 109.1
O2 C24 C23 109.20(18)
O2 C24 H24 108.4
O2 C24 C25 107.44(17)
C23 C24 H24 108.4
C23 C24 C25 114.98(19)
C25 C24 H24 108.4
O4 C25 C24 107.75(18)
O4 C25 C26 109.6(2)
O4 C25 C27 105.6(2)
C26 C25 C24 111.2(2)
C26 C25 C27 110.7(2)
C27 C25 C24 111.8(2)
C25 C26 H26A 109.5
C25 C26 H26B 109.5
C25 C26 H26C 109.5
H26A C26 H26B 109.5
H26A C26 H26C 109.5
H26B C26 H26C 109.5
C25 C27 H27A 109.5
C25 C27 H27B 109.5
C25 C27 H27C 109.5
H27A C27 H27B 109.5
H27A C27 H27C 109.5
H27B C27 H27C 109.5
C4 C28 H28A 109.5
C4 C28 H28B 109.5
C4 C28 H28C 109.5
H28A C28 H28B 109.5
H28A C28 H28C 109.5
H28B C28 H28C 109.5
C4 C29 H29A 109.5
C4 C29 H29B 109.5
C4 C29 H29C 109.5
H29A C29 H29B 109.5
H29A C29 H29C 109.5
H29B C29 H29C 109.5
C14 C30 H30A 109.5
C14 C30 H30B 109.5
C14 C30 H30C 109.5
H30A C30 H30B 109.5
H30A C30 H30C 109.5
H30B C30 H30C 109.5

loop_
_geom_bond_atom_site_label_1
_geom_bond_atom_site_label_2
_geom_bond_distance
O1 C3 1.211(4)
O2 C21 1.438(3)
O2 C24 1.425(2)
O3 H3 0.84(6)
O3 C23 1.434(2)
O4 H4 0.8200
O4 C25 1.439(3)
C1 H1A 0.9700
C1 H1B 0.9700
C1 C2 1.528(3)
C1 C10 1.514(3)
C2 H2A 0.9700
C2 H2B 0.9700
C2 C3 1.504(5)
C3 C4 1.519(4)
C4 C5 1.572(3)
C4 C28 1.532(4)
C4 C29 1.540(4)
C5 H5 0.9800
C5 C6 1.522(4)
C5 C10 1.516(3)
C6 H6A 0.9700
C6 H6B 0.9700
C6 C7 1.524(4)
C7 H7A 0.9700
C7 H7B 0.9700
C7 C8 1.531(3)
C8 H8 0.9800
C8 C9 1.541(3)
C8 C14 1.537(3)
C9 C10 1.540(3)
C9 C11 1.527(3)
C9 C19 1.511(3)
C10 C19 1.504(3)
C11 H11A 0.9700
C11 H11B 0.9700
C11 C12 1.551(3)
C12 H12A 0.9700
C12 H12B 0.9700
C12 C13 1.536(3)
C13 C14 1.554(3)
C13 C17 1.562(2)
C13 C18 1.541(3)
C14 C15 1.536(3)
C14 C30 1.545(3)
C15 H15A 0.9700
C15 H15B 0.9700
C15 C16 1.541(4)
C16 H16A 0.9700
C16 H16B 0.9700
C16 C17 1.546(3)
C17 H17 0.9800
C17 C20 1.545(3)
C18 H18A 0.9600
C18 H18B 0.9600
C18 H18C 0.9600
C19 H19A 0.9700
C19 H19B 0.9700
C20 H20 0.9800
C20 C21 1.524(4)
C20 C22 1.543(3)
C21 H21A 0.9700
C21 H21B 0.9700
C22 H22A 0.9700
C22 H22B 0.9700
C22 C23 1.516(3)
C23 H23 0.9800
C23 C24 1.523(4)
C24 H24 0.9800
C24 C25 1.542(3)
C25 C26 1.518(4)
C25 C27 1.521(3)
C26 H26A 0.9600
C26 H26B 0.9600
C26 H26C 0.9600
C27 H27A 0.9600
C27 H27B 0.9600
C27 H27C 0.9600
C28 H28A 0.9600
C28 H28B 0.9600
C28 H28C 0.9600
C29 H29A 0.9600
C29 H29B 0.9600
C29 H29C 0.9600
C30 H30A 0.9600
C30 H30B 0.9600
C30 H30C 0.9600

loop_
_geom_torsion_atom_site_label_1
_geom_torsion_atom_site_label_2
_geom_torsion_atom_site_label_3
_geom_torsion_atom_site_label_4
_geom_torsion
O1 C3 C4 C5 131.0(3)
O1 C3 C4 C28 11.0(4)
O1 C3 C4 C29 -107.9(4)
O2 C24 C25 O4 -178.94(18)
O2 C24 C25 C26 60.9(2)
O2 C24 C25 C27 -63.3(3)
O3 C23 C24 O2 -176.21(18)
O3 C23 C24 C25 63.0(3)
C1 C2 C3 O1 -130.9(3)
C1 C2 C3 C4 48.7(4)
C1 C10 C19 C9 -110.7(2)
C2 C1 C10 C5 58.1(3)
C2 C1 C10 C9 -155.2(2)
C2 C1 C10 C19 -86.4(3)
C2 C3 C4 C5 -48.5(3)
C2 C3 C4 C28 -168.6(3)
C2 C3 C4 C29 72.5(3)
C3 C4 C5 C6 -174.4(2)
C3 C4 C5 C10 54.2(2)
C4 C5 C6 C7 179.3(2)
C4 C5 C10 C1 -61.3(2)
C4 C5 C10 C9 152.15(19)
C4 C5 C10 C19 81.2(2)
C5 C6 C7 C8 68.4(3)
C5 C10 C19 C9 109.3(2)
C6 C5 C10 C1 166.9(2)
C6 C5 C10 C9 20.4(3)
C6 C5 C10 C19 -50.6(3)
C6 C7 C8 C9 -53.9(3)
C6 C7 C8 C14 176.7(2)
C7 C8 C9 C10 23.2(3)
C7 C8 C9 C11 -125.5(3)
C7 C8 C9 C19 90.0(3)
C7 C8 C14 C13 176.3(2)
C7 C8 C14 C15 -69.6(3)
C7 C8 C14 C30 51.5(3)
C8 C9 C10 C1 -150.1(2)
C8 C9 C10 C5 -6.9(3)
C8 C9 C10 C19 104.4(2)
C8 C9 C11 C12 -37.2(3)
C8 C9 C19 C10 -108.4(2)
C8 C14 C15 C16 -151.3(2)
C9 C8 C14 C13 46.9(2)
C9 C8 C14 C15 160.9(2)
C9 C8 C14 C30 -77.9(3)
C9 C11 C12 C13 14.7(4)
C10 C1 C2 C3 -51.0(4)
C10 C5 C6 C7 -49.8(3)
C10 C9 C11 C12 174.1(2)
C11 C9 C10 C1 -1.4(3)
C11 C9 C10 C5 141.7(2)
C11 C9 C10 C19 -107.0(3)
C11 C9 C19 C10 107.2(2)
C11 C12 C13 C14 36.1(3)
C11 C12 C13 C17 150.4(2)
C11 C12 C13 C18 -85.8(3)
C12 C13 C14 C8 -69.2(2)
C12 C13 C14 C15 170.13(19)
C12 C13 C14 C30 55.2(2)
C12 C13 C17 C16 -159.8(2)
C12 C13 C17 C20 75.4(3)
C13 C14 C15 C16 -32.7(2)
C13 C17 C20 C21 -65.9(3)
C13 C17 C20 C22 173.12(19)
C14 C8 C9 C10 153.62(18)
C14 C8 C9 C11 4.9(3)
C14 C8 C9 C19 -139.58(19)
C14 C13 C17 C16 -41.0(2)
C14 C13 C17 C20 -165.81(19)
C14 C15 C16 C17 6.9(3)
C15 C16 C17 C13 21.4(2)
C15 C16 C17 C20 151.0(2)
C16 C17 C20 C21 174.06(19)
C16 C17 C20 C22 53.1(3)
C17 C13 C14 C8 166.54(17)
C17 C13 C14 C15 45.9(2)
C17 C13 C14 C30 -69.1(2)
C17 C20 C21 O2 -66.9(2)
C17 C20 C22 C23 71.2(3)
C18 C13 C14 C8 50.5(2)
C18 C13 C14 C15 -70.2(2)
C18 C13 C14 C30 174.89(18)
C18 C13 C17 C16 77.0(2)
C18 C13 C17 C20 -47.8(3)
C19 C9 C10 C1 105.5(3)
C19 C9 C10 C5 -111.3(2)
C19 C9 C11 C12 106.6(3)
C20 C22 C23 O3 176.8(2)
C20 C22 C23 C24 54.9(3)
C21 O2 C24 C23 61.4(2)
C21 O2 C24 C25 -173.33(19)
C21 C20 C22 C23 -53.7(3)
C22 C20 C21 O2 57.2(2)
C22 C23 C24 O2 -56.7(2)
C22 C23 C24 C25 -177.53(18)
C23 C24 C25 O4 -57.2(2)
C23 C24 C25 C26 -177.3(2)
C23 C24 C25 C27 58.5(3)
C24 O2 C21 C20 -63.8(2)
C28 C4 C5 C6 -55.1(3)
C28 C4 C5 C10 173.5(2)
C29 C4 C5 C6 67.6(3)
C29 C4 C5 C10 -63.9(3)
C30 C14 C15 C16 85.5(2)
